data_2241352
loop_
_publ_author_name
'Ngassa, Felix N.'
'Biros, Shannon M.'
'Staples, Richard J.'

_publ_section_title
;
 Crystal structure of
 <i>N</i>-[(1<i>S</i>,2<i>S</i>)-2-aminocyclohexyl]-2,4,6-trimethylbenzenesulfonamide
;
_journal_coeditor_code GK2646
_journal_issue 12
_journal_name_full 'Acta Crystallographica Section E'
_journal_page_first 1521
_journal_page_last 1524
_journal_paper_doi 10.1107/S205698901502191X
_journal_volume 71
_journal_year 2015
_chemical_formula_iupac 'C15 H24 N2 O2 S'
_chemical_formula_moiety 'C15 H24 N2 O2 S'
_chemical_formula_sum 'C15 H24 N2 O2 S'
_chemical_formula_weight 296.42
_chemical_name_systematic <i>N</i>-[(1<i>S</i>,2<i>S</i>)-2-Aminocyclohexyl]-2,4,6-trimethylbenzenesulfonamide
_space_group_crystal_system orthorhombic
_space_group_IT_number 19
_space_group_name_Hall 'P 2ac 2ab'
_space_group_name_H-M_alt 'P 21 21 21'
_symmetry_space_group_name_Hall 'P 2ac 2ab'
_symmetry_space_group_name_H-M 'P 21 21 21'
_atom_sites_solution_hydrogens mixed
_audit_creation_method
;
Olex2 1.2-alpha
(compiled 2015.07.16 svn.r3199 for OlexSys, GUI svn.r5069)
;
_cell_angle_alpha 90
_cell_angle_beta 90
_cell_angle_gamma 90
_cell_formula_units_Z 4
_cell_length_a 6.5215(4)
_cell_length_b 10.0202(6)
_cell_length_c 23.3660(15)
_cell_measurement_reflns_used 9968
_cell_measurement_temperature 173(2)
_cell_measurement_theta_max 25.320
_cell_measurement_theta_min 2.212
_cell_volume 1526.89(16)
_computing_cell_refinement
;
SAINT (Bruker, 2013)
;
_computing_data_collection
;
APEX2 (Bruker, 2013)
;
_computing_data_reduction
;
SAINT (Bruker, 2013)
;
_computing_molecular_graphics
;
<i>OLEX2</i> (Dolomanov <i>et al.</i>,  2009; Bourhis <i>et al.</i>,
2015)
;
_computing_publication_material
;
CrystalMaker (Palmer, 2007)
;
_computing_structure_refinement
;
SHELXL2014 (Sheldrick, 2015)
;
_computing_structure_solution
;
SHELXS97 (Sheldrick, 2008)
;
_diffrn_ambient_temperature 173.15
_diffrn_detector_area_resol_mean 8
_diffrn_measured_fraction_theta_full 1.000
_diffrn_measured_fraction_theta_max 1.000
_diffrn_measurement_device_type 'Bruker APEXII CCD'
_diffrn_measurement_method '\f and \w scans'
_diffrn_radiation_monochromator graphite
_diffrn_radiation_type MoK\a
_diffrn_radiation_wavelength 0.71073
_diffrn_reflns_av_R_equivalents 0.0344
_diffrn_reflns_limit_h_max 7
_diffrn_reflns_limit_h_min -7
_diffrn_reflns_limit_k_max 12
_diffrn_reflns_limit_k_min -12
_diffrn_reflns_limit_l_max 28
_diffrn_reflns_limit_l_min -28
_diffrn_reflns_number 25587
_diffrn_reflns_theta_full 25.242
_diffrn_reflns_theta_max 25.351
_diffrn_reflns_theta_min 1.743
_exptl_absorpt_coefficient_mu 0.216
_exptl_absorpt_correction_T_max 0.7452
_exptl_absorpt_correction_T_min 0.7062
_exptl_absorpt_correction_type multi-scan
_exptl_absorpt_process_details
;
(SADABS; Bruker, 2014)
;
_exptl_crystal_colour colourless
_exptl_crystal_density_diffrn 1.289
_exptl_crystal_description block
_exptl_crystal_F_000 640
_exptl_crystal_size_max 0.37
_exptl_crystal_size_mid 0.20
_exptl_crystal_size_min 0.15
_refine_diff_density_max 0.194
_refine_diff_density_min -0.209
_refine_ls_abs_structure_details
;
Flack parameter <i>x</i> determined using 1098 quotients
[(<i>I</i>^+^)-(<i>I</i>^-^)]/[(<i>I</i>^+^)+(<i>I</i>^-^)]
(Parsons <i>et al.</i>,  2013)
;
_refine_ls_abs_structure_Flack 0.00(2)
_refine_ls_extinction_method none
_refine_ls_goodness_of_fit_ref 1.059
_refine_ls_hydrogen_treatment mixed
_refine_ls_matrix_type full
_refine_ls_number_parameters 196
_refine_ls_number_reflns 2799
_refine_ls_number_restraints 0
_refine_ls_restrained_S_all 1.059
_refine_ls_R_factor_all 0.0305
_refine_ls_R_factor_gt 0.0287
_refine_ls_shift/su_max 0.000
_refine_ls_shift/su_mean 0.000
_refine_ls_structure_factor_coef Fsqd
_refine_ls_weighting_details 'w=1/[\s^2^(Fo^2^)+(0.0313P)^2^+0.5049P] where P=(Fo^2^+2Fc^2^)/3'
_refine_ls_weighting_scheme calc
_refine_ls_wR_factor_gt 0.0695
_refine_ls_wR_factor_ref 0.0708
_reflns_number_gt 2667
_reflns_number_total 2799
_reflns_threshold_expression 'I > 2\s(I)'
_cod_data_source_file gk2646sup1.cif
_cod_data_source_block I
_cod_database_code 2241352
_shelx_space_group_comment
;
The symmetry employed for this shelxl refinement is uniquely defined
by the following loop, which should always be used as a source of
symmetry information in preference to the above space-group names.
They are only intended as comments.
;
_shelx_estimated_absorpt_t_min 0.925
_shelx_estimated_absorpt_t_max 0.969
_shelxl_version_number 2.014

loop_
_space_group_symop_operation_xyz
'x, y, z'
'-x+1/2, -y, z+1/2'
'x+1/2, -y+1/2, -z'
'-x, y+1/2, -z+1/2'

loop_
_atom_site_type_symbol
_atom_site_label
_atom_site_fract_x
_atom_site_fract_y
_atom_site_fract_z
_atom_site_U_iso_or_equiv
_atom_site_adp_type
_atom_site_calc_flag
_atom_site_occupancy
S S1 0.39425(9) 0.81200(6) 0.62892(2) 0.03018(16) Uani d 1
O O1 0.2464(3) 0.72704(19) 0.65596(8) 0.0412(4) Uani d 1
O O2 0.3238(3) 0.93797(17) 0.60697(8) 0.0408(5) Uani d 1
N N1 0.5015(3) 0.7361(2) 0.57616(9) 0.0297(5) Uani d 1
N N2 0.9140(3) 0.6769(2) 0.54061(8) 0.0287(4) Uani d 1
C C1 0.5776(3) 0.5984(2) 0.58084(9) 0.0238(5) Uani d 1
H H1A 0.6425 0.5872 0.6193 0.029 Uiso calc 1
C C2 0.7442(3) 0.5816(2) 0.53502(9) 0.0234(5) Uani d 1
H H2 0.6780 0.5986 0.4971 0.028 Uiso calc 1
C C3 0.8271(3) 0.4398(2) 0.53360(10) 0.0273(5) Uani d 1
H H3A 0.9052 0.4225 0.5692 0.033 Uiso calc 1
H H3B 0.9228 0.4306 0.5009 0.033 Uiso calc 1
C C4 0.6574(4) 0.3363(2) 0.52793(10) 0.0308(5) Uani d 1
H H4A 0.7174 0.2457 0.5300 0.037 Uiso calc 1
H H4B 0.5902 0.3460 0.4902 0.037 Uiso calc 1
C C5 0.4980(4) 0.3528(2) 0.57518(11) 0.0314(5) Uani d 1
H H5A 0.3864 0.2871 0.5696 0.038 Uiso calc 1
H H5B 0.5624 0.3353 0.6128 0.038 Uiso calc 1
C C6 0.4094(4) 0.4934(2) 0.57442(10) 0.0300(5) Uani d 1
H H6A 0.3095 0.5031 0.6061 0.036 Uiso calc 1
H H6B 0.3356 0.5080 0.5379 0.036 Uiso calc 1
C C7 0.5988(4) 0.8413(2) 0.67770(9) 0.0252(5) Uani d 1
C C8 0.7523(4) 0.9336(2) 0.66163(9) 0.0270(5) Uani d 1
C C9 0.9071(4) 0.9619(2) 0.69984(10) 0.0321(5) Uani d 1
H H9 1.0119 1.0225 0.6887 0.039 Uiso calc 1
C C10 0.9154(4) 0.9054(2) 0.75383(10) 0.0340(6) Uani d 1
C C11 0.7662(4) 0.8131(3) 0.76822(10) 0.0346(5) Uani d 1
H H11 0.7724 0.7723 0.8049 0.042 Uiso calc 1
C C12 0.6078(4) 0.7775(2) 0.73148(9) 0.0291(5) Uani d 1
C C13 0.7568(5) 1.0087(2) 0.60541(10) 0.0384(6) Uani d 1
H H13A 0.7084 0.9502 0.5746 0.058 Uiso calc 1
H H13B 0.8974 1.0373 0.5972 0.058 Uiso calc 1
H H13C 0.6675 1.0871 0.6080 0.058 Uiso calc 1
C C14 1.0799(5) 0.9459(3) 0.79566(13) 0.0532(8) Uani d 1
H H14A 1.2117 0.9523 0.7757 0.080 Uiso calc 1
H H14B 1.0897 0.8789 0.8261 0.080 Uiso calc 1
H H14C 1.0452 1.0327 0.8124 0.080 Uiso calc 1
C C15 0.4607(5) 0.6726(3) 0.75300(12) 0.0440(7) Uani d 1
H H15A 0.3236 0.7116 0.7569 0.066 Uiso calc 1
H H15B 0.5071 0.6399 0.7903 0.066 Uiso calc 1
H H15C 0.4559 0.5983 0.7258 0.066 Uiso calc 1
H H2A 0.864(5) 0.754(3) 0.5537(12) 0.047(8) Uiso d 1
H H1 0.484(5) 0.768(3) 0.5458(13) 0.040(8) Uiso d 1
H H2B 1.003(5) 0.645(3) 0.5683(13) 0.045(8) Uiso d 1

loop_
_atom_site_aniso_label
_atom_site_aniso_U_11
_atom_site_aniso_U_22
_atom_site_aniso_U_33
_atom_site_aniso_U_12
_atom_site_aniso_U_13
_atom_site_aniso_U_23
S1 0.0271(3) 0.0327(3) 0.0307(3) 0.0072(3) 0.0005(3) -0.0065(2)
O1 0.0275(8) 0.0496(11) 0.0465(10) -0.0037(8) 0.0092(8) -0.0111(8)
O2 0.0427(10) 0.0387(10) 0.0410(10) 0.0196(8) -0.0057(8) -0.0067(8)
N1 0.0371(11) 0.0293(11) 0.0228(10) 0.0109(9) -0.0014(9) -0.0010(9)
N2 0.0283(10) 0.0250(10) 0.0329(10) -0.0021(9) 0.0002(9) -0.0004(9)
C1 0.0239(11) 0.0250(11) 0.0225(10) 0.0044(9) -0.0012(9) -0.0009(9)
C2 0.0228(10) 0.0238(11) 0.0236(10) 0.0009(9) 0.0001(9) 0.0016(9)
C3 0.0261(11) 0.0259(12) 0.0300(12) 0.0053(10) 0.0036(9) 0.0003(9)
C4 0.0357(13) 0.0241(11) 0.0326(12) 0.0008(10) 0.0001(10) -0.0010(9)
C5 0.0315(13) 0.0313(13) 0.0315(12) -0.0059(10) 0.0014(10) 0.0010(10)
C6 0.0229(11) 0.0359(12) 0.0312(11) -0.0006(11) 0.0032(11) -0.0033(10)
C7 0.0278(11) 0.0242(10) 0.0235(10) 0.0038(10) 0.0040(10) -0.0040(8)
C8 0.0327(12) 0.0217(11) 0.0267(11) 0.0030(10) 0.0081(10) -0.0020(9)
C9 0.0291(12) 0.0290(12) 0.0382(13) -0.0015(11) 0.0069(12) -0.0045(10)
C10 0.0319(13) 0.0361(13) 0.0340(13) 0.0076(11) -0.0008(11) -0.0102(10)
C11 0.0465(14) 0.0342(12) 0.0232(11) 0.0075(13) 0.0014(11) 0.0010(10)
C12 0.0367(12) 0.0247(11) 0.0259(11) 0.0018(11) 0.0062(11) -0.0010(9)
C13 0.0536(16) 0.0285(12) 0.0331(13) -0.0021(12) 0.0098(13) 0.0058(11)
C14 0.0455(18) 0.0629(19) 0.0512(17) 0.0037(16) -0.0124(16) -0.0140(15)
C15 0.0569(18) 0.0351(14) 0.0401(14) -0.0079(13) 0.0094(13) 0.0066(12)

loop_
_atom_type_symbol
_atom_type_description
_atom_type_scat_dispersion_real
_atom_type_scat_dispersion_imag
_atom_type_scat_source
C C 0.0033 0.0016 'International Tables Vol C Tables 4.2.6.8 and 6.1.1.4'
H H 0.0000 0.0000 'International Tables Vol C Tables 4.2.6.8 and 6.1.1.4'
N N 0.0061 0.0033 'International Tables Vol C Tables 4.2.6.8 and 6.1.1.4'
O O 0.0106 0.0060 'International Tables Vol C Tables 4.2.6.8 and 6.1.1.4'
S S 0.1246 0.1234 'International Tables Vol C Tables 4.2.6.8 and 6.1.1.4'

loop_
_geom_angle_atom_site_label_1
_geom_angle_atom_site_label_2
_geom_angle_atom_site_label_3
_geom_angle
O1 S1 O2 117.62(12)
O1 S1 N1 110.46(11)
O1 S1 C7 108.68(11)
O2 S1 N1 106.31(11)
O2 S1 C7 108.86(11)
N1 S1 C7 104.06(11)
S1 N1 H1 116(2)
C1 N1 S1 122.24(17)
C1 N1 H1 120(2)
C2 N2 H2A 108(2)
C2 N2 H2B 108.1(18)
H2A N2 H2B 107(3)
N1 C1 H1A 108.4
N1 C1 C2 106.87(18)
N1 C1 C6 113.39(19)
C2 C1 H1A 108.4
C6 C1 H1A 108.4
C6 C1 C2 111.36(17)
N2 C2 C1 113.59(18)
N2 C2 H2 107.1
N2 C2 C3 109.98(18)
C1 C2 H2 107.1
C3 C2 C1 111.70(18)
C3 C2 H2 107.1
C2 C3 H3A 109.1
C2 C3 H3B 109.1
C2 C3 C4 112.32(19)
H3A C3 H3B 107.9
C4 C3 H3A 109.1
C4 C3 H3B 109.1
C3 C4 H4A 109.4
C3 C4 H4B 109.4
C3 C4 C5 111.02(19)
H4A C4 H4B 108.0
C5 C4 H4A 109.4
C5 C4 H4B 109.4
C4 C5 H5A 109.5
C4 C5 H5B 109.5
H5A C5 H5B 108.1
C6 C5 C4 110.51(19)
C6 C5 H5A 109.5
C6 C5 H5B 109.5
C1 C6 H6A 109.4
C1 C6 H6B 109.4
C5 C6 C1 111.33(19)
C5 C6 H6A 109.4
C5 C6 H6B 109.4
H6A C6 H6B 108.0
C8 C7 S1 117.96(16)
C12 C7 S1 121.78(19)
C12 C7 C8 120.2(2)
C7 C8 C13 124.7(2)
C9 C8 C7 118.8(2)
C9 C8 C13 116.5(2)
C8 C9 H9 118.8
C8 C9 C10 122.4(2)
C10 C9 H9 118.8
C9 C10 C14 120.6(3)
C11 C10 C9 117.9(2)
C11 C10 C14 121.5(2)
C10 C11 H11 118.5
C10 C11 C12 123.0(2)
C12 C11 H11 118.5
C7 C12 C15 125.9(2)
C11 C12 C7 117.7(2)
C11 C12 C15 116.5(2)
C8 C13 H13A 109.5
C8 C13 H13B 109.5
C8 C13 H13C 109.5
H13A C13 H13B 109.5
H13A C13 H13C 109.5
H13B C13 H13C 109.5
C10 C14 H14A 109.5
C10 C14 H14B 109.5
C10 C14 H14C 109.5
H14A C14 H14B 109.5
H14A C14 H14C 109.5
H14B C14 H14C 109.5
C12 C15 H15A 109.5
C12 C15 H15B 109.5
C12 C15 H15C 109.5
H15A C15 H15B 109.5
H15A C15 H15C 109.5
H15B C15 H15C 109.5

loop_
_geom_bond_atom_site_label_1
_geom_bond_atom_site_label_2
_geom_bond_distance
S1 O1 1.4330(19)
S1 O2 1.4379(18)
S1 N1 1.609(2)
S1 C7 1.779(2)
N1 C1 1.470(3)
N1 H1 0.79(3)
N2 C2 1.469(3)
N2 H2A 0.89(3)
N2 H2B 0.93(3)
C1 H1A 1.0000
C1 C2 1.535(3)
C1 C6 1.527(3)
C2 H2 1.0000
C2 C3 1.521(3)
C3 H3A 0.9900
C3 H3B 0.9900
C3 C4 1.522(3)
C4 H4A 0.9900
C4 H4B 0.9900
C4 C5 1.525(3)
C5 H5A 0.9900
C5 H5B 0.9900
C5 C6 1.523(3)
C6 H6A 0.9900
C6 H6B 0.9900
C7 C8 1.414(3)
C7 C12 1.411(3)
C8 C9 1.377(3)
C8 C13 1.514(3)
C9 H9 0.9500
C9 C10 1.384(3)
C10 C11 1.384(4)
C10 C14 1.507(4)
C11 H11 0.9500
C11 C12 1.390(4)
C12 C15 1.509(3)
C13 H13A 0.9800
C13 H13B 0.9800
C13 H13C 0.9800
C14 H14A 0.9800
C14 H14B 0.9800
C14 H14C 0.9800
C15 H15A 0.9800
C15 H15B 0.9800
C15 H15C 0.9800

loop_
_geom_hbond_atom_site_label_D
_geom_hbond_atom_site_label_H
_geom_hbond_atom_site_label_A
_geom_hbond_site_symmetry_A
_geom_hbond_distance_DH
_geom_hbond_distance_HA
_geom_hbond_distance_DA
_geom_hbond_angle_DHA
N2 H2A N1 . 0.89(3) 2.43(3) 2.877(3) 111(2)
N1 H1 N2 3_466 0.79(3) 2.14(3) 2.921(3) 170(3)

loop_
_geom_torsion_atom_site_label_1
_geom_torsion_atom_site_label_2
_geom_torsion_atom_site_label_3
_geom_torsion_atom_site_label_4
_geom_torsion
S1 N1 C1 C2 -156.04(17)
S1 N1 C1 C6 80.9(2)
S1 C7 C8 C9 177.22(17)
S1 C7 C8 C13 -0.7(3)
S1 C7 C12 C11 -175.90(18)
S1 C7 C12 C15 4.4(3)
O1 S1 N1 C1 -46.1(2)
O1 S1 C7 C8 -173.93(17)
O1 S1 C7 C12 4.7(2)
O2 S1 N1 C1 -174.73(18)
O2 S1 C7 C8 -44.7(2)
O2 S1 C7 C12 133.97(19)
N1 S1 C7 C8 68.36(19)
N1 S1 C7 C12 -112.99(19)
N1 C1 C2 N2 57.9(2)
N1 C1 C2 C3 -176.97(18)
N1 C1 C6 C5 175.8(2)
N2 C2 C3 C4 179.90(18)
C1 C2 C3 C4 52.8(3)
C2 C1 C6 C5 55.2(2)
C2 C3 C4 C5 -55.0(3)
C3 C4 C5 C6 56.8(3)
C4 C5 C6 C1 -57.3(3)
C6 C1 C2 N2 -177.74(19)
C6 C1 C2 C3 -52.6(2)
C7 S1 N1 C1 70.4(2)
C7 C8 C9 C10 -1.4(3)
C8 C7 C12 C11 2.7(3)
C8 C7 C12 C15 -177.0(2)
C8 C9 C10 C11 2.8(4)
C8 C9 C10 C14 -176.1(2)
C9 C10 C11 C12 -1.4(4)
C10 C11 C12 C7 -1.3(4)
C10 C11 C12 C15 178.4(2)
C12 C7 C8 C9 -1.5(3)
C12 C7 C8 C13 -179.4(2)
C13 C8 C9 C10 176.7(2)
C14 C10 C11 C12 177.4(2)

_cod_database_fobs_code 2241352
